data_2206946
loop_
_publ_author_name
'Artur Sikorski'
'Karol Krzymi\'nski'
'Antoni Konitz'
'Jerzy B\/la\.zejowski'

_publ_section_title
;
 2,6-Dibromophenyl acridine-9-carboxylate
;
_journal_coeditor_code ER6021
_journal_issue 10
_journal_name_full 'Acta Crystallographica Section E'
_journal_page_first o3112
_journal_page_last o3114
_journal_paper_doi 10.1107/S1600536805027145
_journal_volume 61
_journal_year 2005
_chemical_formula_iupac 'C20 H11 Br2 N O2'
_chemical_formula_moiety 'C20 H11 Br2 N O2'
_chemical_formula_sum 'C20 H11 Br2 N O2'
_chemical_formula_weight 457.12
_chemical_name_systematic
;
2,6-Dibromophenyl acridine-9-carboxylate
;
_space_group_IT_number 2
_symmetry_cell_setting triclinic
_symmetry_space_group_name_Hall '-P 1'
_symmetry_space_group_name_H-M 'P -1'
_atom_sites_solution_hydrogens geom
_atom_sites_solution_primary direct
_atom_sites_solution_secondary difmap
_cell_angle_alpha 66.22(3)
_cell_angle_beta 77.23(3)
_cell_angle_gamma 61.85(3)
_cell_formula_units_Z 2
_cell_length_a 9.385(2)
_cell_length_b 9.840(2)
_cell_length_c 11.246(2)
_cell_measurement_reflns_used 50
_cell_measurement_temperature 290(2)
_cell_measurement_theta_max 25.00
_cell_measurement_theta_min 2.46
_cell_volume 837.4(4)
_computing_cell_refinement 'KM-4 Software'
_computing_data_collection 'KM-4 Software (Kuma, 1989)'
_computing_data_reduction 'KM-4 Software'
_computing_molecular_graphics 'ORTEPII (Johnson, 1976)'
_computing_publication_material 'SHELXL97 and PLATON (Spek, 2003)'
_computing_structure_refinement 'SHELXL97 (Sheldrick, 1997)'
_computing_structure_solution 'SHELXS97 (Sheldrick, 1997)'
_diffrn_ambient_temperature 290(2)
_diffrn_measured_fraction_theta_full 0.983
_diffrn_measured_fraction_theta_max 0.983
_diffrn_measurement_device_type 'Kuma KM-4'
_diffrn_measurement_method \w/2\q
_diffrn_radiation_monochromator graphite
_diffrn_radiation_source 'fine-focus sealed tube'
_diffrn_radiation_type MoK\a
_diffrn_radiation_wavelength 0.71073
_diffrn_reflns_av_R_equivalents 0.0343
_diffrn_reflns_av_sigmaI/netI 0.0507
_diffrn_reflns_limit_h_max 11
_diffrn_reflns_limit_h_min -10
_diffrn_reflns_limit_k_max 10
_diffrn_reflns_limit_k_min -10
_diffrn_reflns_limit_l_max 13
_diffrn_reflns_limit_l_min 0
_diffrn_reflns_number 3074
_diffrn_reflns_theta_full 25.00
_diffrn_reflns_theta_max 25.00
_diffrn_reflns_theta_min 2.46
_diffrn_standards_decay_% 0.37
_diffrn_standards_interval_count 200
_diffrn_standards_number 3
_exptl_absorpt_coefficient_mu 4.853
_exptl_absorpt_correction_T_max 0.233
_exptl_absorpt_correction_T_min 0.112
_exptl_absorpt_correction_type psi-scan
_exptl_absorpt_process_details '(North et al., 1968)'
_exptl_crystal_colour yellow
_exptl_crystal_density_diffrn 1.813
_exptl_crystal_density_method 'not measured'
_exptl_crystal_description prism
_exptl_crystal_F_000 448
_exptl_crystal_size_max 0.5
_exptl_crystal_size_mid 0.4
_exptl_crystal_size_min 0.3
_refine_diff_density_max 0.357
_refine_diff_density_min -0.326
_refine_ls_extinction_coef 0.0039(11)
_refine_ls_extinction_expression Fc^*^=kFc[1+0.001xFc^2^\l^3^/sin(2\q)]^-1/4^
_refine_ls_extinction_method SHELXL97
_refine_ls_goodness_of_fit_ref 0.850
_refine_ls_hydrogen_treatment constr
_refine_ls_matrix_type full
_refine_ls_number_parameters 227
_refine_ls_number_reflns 2909
_refine_ls_number_restraints 0
_refine_ls_restrained_S_all 0.850
_refine_ls_R_factor_all 0.0791
_refine_ls_R_factor_gt 0.0278
_refine_ls_shift/su_max 0.000
_refine_ls_shift/su_mean 0.000
_refine_ls_structure_factor_coef Fsqd
_refine_ls_weighting_details 'calc w = 1/[\s^2^(Fo^2^)+(0.0616P)^2^] where P = (Fo^2^+2Fc^2^)/3'
_refine_ls_weighting_scheme calc
_refine_ls_wR_factor_gt 0.0649
_refine_ls_wR_factor_ref 0.0812
_reflns_number_gt 1803
_reflns_number_total 2909
_reflns_threshold_expression I>2\s(I)
_cod_data_source_file er6021.cif
_cod_data_source_block I
_cod_database_code 2206946
_cod_database_fobs_code 2206946

loop_
_symmetry_equiv_pos_as_xyz
'x, y, z'
'-x, -y, -z'

loop_
_atom_site_label
_atom_site_fract_x
_atom_site_fract_y
_atom_site_fract_z
_atom_site_U_iso_or_equiv
_atom_site_adp_type
_atom_site_calc_flag
_atom_site_refinement_flags
_atom_site_occupancy
_atom_site_type_symbol
C1 0.8165(4) 0.3693(4) 0.0252(3) 0.0446(9) Uani d . 1 C
H1 0.7268 0.3676 0.0801 0.054 Uiso d R 1 H
C2 0.8062(5) 0.5101(4) -0.0703(3) 0.0516(10) Uani d . 1 C
H2 0.7091 0.6041 -0.0805 0.062 Uiso d R 1 H
C3 0.9382(5) 0.5188(5) -0.1551(4) 0.0548(10) Uani d . 1 C
H3 0.9287 0.6181 -0.2198 0.066 Uiso d R 1 H
C4 1.0791(5) 0.3830(5) -0.1428(3) 0.0494(10) Uani d . 1 C
H4 1.1658 0.3890 -0.2003 0.059 Uiso d R 1 H
C5 1.4138(4) -0.1775(5) 0.0639(4) 0.0505(10) Uani d . 1 C
H5 1.4971 -0.1622 0.0061 0.061 Uiso d R 1 H
C6 1.4402(4) -0.3276(5) 0.1523(4) 0.0527(10) Uani d . 1 C
H6 1.5416 -0.4150 0.1556 0.063 Uiso d R 1 H
C7 1.3136(5) -0.3527(4) 0.2406(4) 0.0499(9) Uani d . 1 C
H7 1.3321 -0.4577 0.2992 0.060 Uiso d R 1 H
C8 1.1682(4) -0.2281(4) 0.2408(3) 0.0406(8) Uani d . 1 C
H8 1.0881 -0.2474 0.3009 0.049 Uiso d R 1 H
C9 0.9866(4) 0.0716(4) 0.1431(3) 0.0339(7) Uani d . 1 C
N10 1.2415(3) 0.1024(4) -0.0353(3) 0.0439(7) Uani d . 1 N
C11 0.9627(4) 0.2226(4) 0.0439(3) 0.0356(7) Uani d . 1 C
C12 1.0968(4) 0.2310(4) -0.0432(3) 0.0394(8) Uani d . 1 C
C13 1.1341(4) -0.0655(4) 0.1502(3) 0.0351(7) Uani d . 1 C
C14 1.2605(4) -0.0425(4) 0.0579(3) 0.0401(8) Uani d . 1 C
C15 0.8517(4) 0.0640(4) 0.2410(3) 0.0351(8) Uani d . 1 C
O16 0.9044(3) -0.0041(3) 0.3649(2) 0.0374(5) Uani d . 1 O
O17 0.7146(3) 0.1154(3) 0.2191(2) 0.0531(7) Uani d . 1 O
C18 0.7849(4) 0.0068(4) 0.4638(3) 0.0346(8) Uani d . 1 C
C19 0.7399(4) -0.1203(4) 0.5313(3) 0.0358(8) Uani d . 1 C
C20 0.6281(4) -0.1116(5) 0.6333(3) 0.0435(9) Uani d . 1 C
H20 0.5984 -0.1976 0.6781 0.052 Uiso d R 1 H
C21 0.5603(4) 0.0257(5) 0.6688(3) 0.0469(9) Uani d . 1 C
H21 0.4860 0.0311 0.7388 0.056 Uiso d R 1 H
C22 0.6012(4) 0.1542(5) 0.6020(3) 0.0448(9) Uani d . 1 C
H22 0.5537 0.2473 0.6254 0.054 Uiso d R 1 H
C23 0.7139(4) 0.1443(4) 0.4992(3) 0.0395(8) Uani d . 1 C
Br24 0.83211(5) -0.30774(4) 0.48304(4) 0.05415(16) Uani d . 1 Br
Br25 0.77029(5) 0.32050(5) 0.40609(4) 0.05659(16) Uani d . 1 Br

loop_
_atom_site_aniso_label
_atom_site_aniso_U_11
_atom_site_aniso_U_22
_atom_site_aniso_U_33
_atom_site_aniso_U_12
_atom_site_aniso_U_13
_atom_site_aniso_U_23
C1 0.050(2) 0.046(2) 0.034(2) -0.0199(18) 0.0022(17) -0.0136(18)
C2 0.058(3) 0.046(2) 0.041(2) -0.0160(19) -0.0039(18) -0.0119(18)
C3 0.077(3) 0.047(2) 0.038(2) -0.034(2) -0.007(2) -0.0006(17)
C4 0.060(3) 0.060(2) 0.034(2) -0.040(2) 0.0031(17) -0.0074(18)
C5 0.042(2) 0.059(2) 0.051(2) -0.0230(19) 0.0138(17) -0.027(2)
C6 0.042(2) 0.054(2) 0.053(2) -0.0101(18) 0.0038(18) -0.025(2)
C7 0.057(2) 0.040(2) 0.047(2) -0.0196(19) 0.0026(18) -0.0138(17)
C8 0.048(2) 0.0409(19) 0.0343(19) -0.0229(17) 0.0062(16) -0.0142(15)
C9 0.0397(19) 0.0426(19) 0.0259(17) -0.0243(16) 0.0028(14) -0.0121(15)
N10 0.0405(17) 0.0547(19) 0.0351(17) -0.0257(15) 0.0100(13) -0.0138(15)
C11 0.0426(18) 0.0445(19) 0.0254(16) -0.0234(15) 0.0012(14) -0.0133(15)
C12 0.050(2) 0.052(2) 0.0263(17) -0.0332(18) 0.0040(15) -0.0120(16)
C13 0.0389(19) 0.0427(19) 0.0299(18) -0.0221(16) 0.0019(14) -0.0145(15)
C14 0.0379(19) 0.053(2) 0.038(2) -0.0246(17) 0.0065(15) -0.0223(18)
C15 0.040(2) 0.0394(18) 0.0269(18) -0.0209(16) 0.0024(14) -0.0096(14)
O16 0.0305(12) 0.0459(13) 0.0282(12) -0.0157(10) 0.0055(10) -0.0101(10)
O17 0.0420(15) 0.0836(19) 0.0352(14) -0.0363(14) 0.0005(11) -0.0119(13)
C18 0.0318(18) 0.0436(19) 0.0254(18) -0.0166(15) 0.0010(14) -0.0098(15)
C19 0.0327(18) 0.0369(18) 0.0301(18) -0.0133(14) -0.0044(14) -0.0047(14)
C20 0.039(2) 0.052(2) 0.0326(19) -0.0252(17) 0.0038(15) -0.0046(16)
C21 0.038(2) 0.068(3) 0.0320(19) -0.0246(19) 0.0077(16) -0.0171(18)
C22 0.042(2) 0.056(2) 0.040(2) -0.0206(17) 0.0058(16) -0.0256(18)
C23 0.0421(19) 0.0445(19) 0.0320(18) -0.0239(16) 0.0039(15) -0.0098(15)
Br24 0.0545(3) 0.0409(2) 0.0616(3) -0.02163(18) 0.00636(19) -0.01567(18)
Br25 0.0730(3) 0.0515(2) 0.0502(3) -0.0379(2) 0.0072(2) -0.01362(19)

loop_
_atom_type_symbol
_atom_type_description
_atom_type_scat_dispersion_real
_atom_type_scat_dispersion_imag
_atom_type_scat_source
C C 0.0033 0.0016 'International Tables Vol C Tables 4.2.6.8 and 6.1.1.4'
H H 0.0000 0.0000 'International Tables Vol C Tables 4.2.6.8 and 6.1.1.4'
N N 0.0061 0.0033 'International Tables Vol C Tables 4.2.6.8 and 6.1.1.4'
O O 0.0106 0.0060 'International Tables Vol C Tables 4.2.6.8 and 6.1.1.4'
Br Br -0.2901 2.4595 'International Tables Vol C Tables 4.2.6.8 and 6.1.1.4'

loop_
_geom_angle_atom_site_label_1
_geom_angle_atom_site_label_2
_geom_angle_atom_site_label_3
_geom_angle
_geom_angle_publ_flag
C2 C1 C11 121.0(3) ?
C2 C1 H1 119.5 ?
C11 C1 H1 119.5 ?
C1 C2 C3 121.6(4) ?
C1 C2 H2 119.2 ?
C3 C2 H2 119.2 ?
C4 C3 C2 119.9(3) ?
C4 C3 H3 120.0 ?
C2 C3 H3 120.0 ?
C3 C4 C12 120.8(3) ?
C3 C4 H4 119.6 ?
C12 C4 H4 119.6 ?
C6 C5 C14 120.8(3) ?
C6 C5 H5 119.6 ?
C14 C5 H5 119.6 ?
C5 C6 C7 120.1(3) ?
C5 C6 H6 119.9 ?
C7 C6 H6 119.9 ?
C8 C7 C6 121.2(3) ?
C8 C7 H7 119.4 ?
C6 C7 H7 119.4 ?
C7 C8 C13 121.0(3) ?
C7 C8 H8 119.5 ?
C13 C8 H8 119.5 ?
C13 C9 C11 120.2(3) ?
C13 C9 C15 121.7(3) ?
C11 C9 C15 118.1(3) ?
C12 N10 C14 118.3(3) ?
C9 C11 C1 125.1(3) ?
C9 C11 C12 117.4(3) ?
C1 C11 C12 117.5(3) ?
N10 C12 C4 117.4(3) ?
N10 C12 C11 123.4(3) ?
C4 C12 C11 119.2(3) ?
C9 C13 C8 125.1(3) ?
C9 C13 C14 117.5(3) ?
C8 C13 C14 117.4(3) ?
N10 C14 C5 117.5(3) ?
N10 C14 C13 123.1(3) ?
C5 C14 C13 119.4(3) ?
C9 C15 O16 111.0(3) yes
C9 C15 O17 126.6(3) yes
C15 O16 C18 116.1(2) yes
O16 C15 O17 122.4(3) yes
C23 C18 C19 118.9(3) ?
C23 C18 O16 119.6(3) ?
C19 C18 O16 121.4(3) ?
C20 C19 C18 120.8(3) ?
C20 C19 Br24 119.4(3) ?
C18 C19 Br24 119.8(2) ?
C19 C20 C21 119.5(3) ?
C19 C20 H20 120.2 ?
C21 C20 H20 120.2 ?
C22 C21 C20 120.7(3) ?
C22 C21 H21 119.7 ?
C20 C21 H21 119.7 ?
C21 C22 C23 119.4(3) ?
C21 C22 H22 120.3 ?
C23 C22 H22 120.3 ?
C18 C23 C22 120.7(3) ?
C18 C23 Br25 119.5(2) ?
C22 C23 Br25 119.8(3) ?

loop_
_geom_bond_atom_site_label_1
_geom_bond_atom_site_label_2
_geom_bond_distance
_geom_bond_publ_flag
C1 C2 1.343(5) ?
C1 C11 1.422(5) ?
C1 H1 0.9300 ?
C2 C3 1.402(5) ?
C2 H2 0.9300 ?
C3 C4 1.348(5) ?
C3 H3 0.9300 ?
C4 C12 1.420(5) ?
C4 H4 0.9300 ?
C5 C6 1.345(5) ?
C5 C14 1.416(5) ?
C5 H5 0.9300 ?
C6 C7 1.420(5) ?
C6 H6 0.9300 ?
C7 C8 1.336(5) ?
C7 H7 0.9300 ?
C8 C13 1.431(5) ?
C8 H8 0.9300 ?
C9 C13 1.394(5) ?
C9 C11 1.401(5) yes
C9 C15 1.493(4) yes
N10 C12 1.339(5) yes
N10 C14 1.342(4) ?
C11 C12 1.428(5) ?
C13 C14 1.433(4) ?
C15 O16 1.369(4) yes
C15 O17 1.182(4) yes
O16 C18 1.393(3) yes
C18 C23 1.378(5) ?
C18 C19 1.382(5) yes
C19 C20 1.373(4) ?
C19 Br24 1.881(3) yes
C20 C21 1.379(5) ?
C20 H20 0.9300 ?
C21 C22 1.369(5) ?
C21 H21 0.9300 ?
C22 C23 1.385(4) ?
C22 H22 0.9300 ?
C23 Br25 1.882(3) ?

loop_
_geom_torsion_atom_site_label_1
_geom_torsion_atom_site_label_2
_geom_torsion_atom_site_label_3
_geom_torsion_atom_site_label_4
_geom_torsion
_geom_torsion_publ_flag
C11 C1 C2 C3 -0.2(6) ?
C1 C2 C3 C4 1.0(6) ?
C2 C3 C4 C12 -1.2(6) ?
C14 C5 C6 C7 0.4(6) ?
C5 C6 C7 C8 -2.3(6) ?
C6 C7 C8 C13 1.4(6) ?
C13 C9 C11 C1 178.5(3) ?
C15 C9 C11 C1 -2.9(5) ?
C13 C9 C11 C12 -3.2(5) ?
C15 C9 C11 C12 175.4(3) ?
C2 C1 C11 C9 177.9(4) ?
C2 C1 C11 C12 -0.4(5) ?
C14 N10 C12 C4 -179.7(3) ?
C14 N10 C12 C11 1.3(5) ?
C3 C4 C12 N10 -178.5(3) ?
C3 C4 C12 C11 0.6(5) ?
C9 C11 C12 N10 0.8(5) ?
C1 C11 C12 N10 179.2(3) ?
C9 C11 C12 C4 -178.2(3) ?
C1 C11 C12 C4 0.2(5) ?
C11 C9 C13 C8 -175.1(3) ?
C15 C9 C13 C8 6.3(5) ?
C11 C9 C13 C14 3.6(5) ?
C15 C9 C13 C14 -175.1(3) ?
C7 C8 C13 C9 179.9(3) ?
C7 C8 C13 C14 1.3(5) ?
C12 N10 C14 C5 179.4(3) ?
C12 N10 C14 C13 -0.9(5) ?
C6 C5 C14 N10 -178.0(4) ?
C6 C5 C14 C13 2.2(6) ?
C9 C13 C14 N10 -1.5(5) ?
C8 C13 C14 N10 177.3(3) ?
C9 C13 C14 C5 178.2(3) ?
C8 C13 C14 C5 -3.0(5) ?
C13 C9 C15 O17 -132.9(4) ?
C15 O16 C18 C23 -87.1(4) ?
C13 C9 C15 O16 50.6(4) ?
C11 C9 C15 O16 -128.1(3) ?
O17 C15 O16 C18 -6.9(5) ?
C9 C15 O16 C18 169.8(3) yes
C11 C9 C15 O17 48.4(5) yes
C15 O16 C18 C19 95.5(3) yes
C23 C18 C19 C20 -1.0(5) ?
O16 C18 C19 C20 176.5(3) ?
C23 C18 C19 Br24 178.9(2) ?
O16 C18 C19 Br24 -3.6(4) yes
C18 C19 C20 C21 -0.1(5) ?
Br24 C19 C20 C21 -180.0(3) ?
C19 C20 C21 C22 1.1(5) ?
C20 C21 C22 C23 -1.1(5) ?
C19 C18 C23 C22 1.0(5) ?
O16 C18 C23 C22 -176.5(3) ?
C19 C18 C23 Br25 -178.6(2) ?
O16 C18 C23 Br25 3.9(4) ?
C21 C22 C23 C18 0.0(5) ?
C21 C22 C23 Br25 179.7(3) ?

loop_
_cod_related_entry_id
_cod_related_entry_database
_cod_related_entry_code
1 ChemSpider 14106762
